data_2203841
loop_
_publ_author_name
'Shi, Hai-Bo'
'Hu, Wei-Xiao'
'Rao, Guo-Wu'

_publ_section_title 3,6-Diethyl-<i>N,N</i>'-bis(3-methylphenyl)-1,6-dihydro-1,2,4,5-tetrazine-1,4-dicarboxamide
_journal_issue 6
_journal_name_full 'Acta Crystallographica Section E'
_journal_page_first o1065
_journal_page_last o1066
_journal_paper_doi 10.1107/S1600536804012103
_journal_volume 60
_journal_year 2004
_chemical_formula_iupac 'C22 H26 N6 O2'
_chemical_formula_moiety 'C22 H26 N6 O2'
_chemical_formula_sum 'C22 H26 N6 O2'
_chemical_formula_weight 406.49
_chemical_melting_point 363.5(5)
_chemical_name_systematic
;
3,6-Diethyl-N,N'-bis(3-methylphenyl)-1,6-dihydro-1,2,4,5-tetrazine-
1,4-dicarboxyamide
;
_space_group_IT_number 2
_symmetry_cell_setting triclinic
_symmetry_space_group_name_Hall '-P 1'
_symmetry_space_group_name_H-M 'P -1'
_atom_sites_solution_hydrogens geom
_atom_sites_solution_primary direct
_atom_sites_solution_secondary difmap
_audit_creation_method SHELXL-97
_cell_angle_alpha 104.56(2)
_cell_angle_beta 80.66(2)
_cell_angle_gamma 95.19(3)
_cell_formula_units_Z 2
_cell_length_a 8.425(4)
_cell_length_b 11.357(2)
_cell_length_c 11.489(2)
_cell_measurement_reflns_used 25
_cell_measurement_temperature 293(2)
_cell_measurement_theta_max 14.29
_cell_measurement_theta_min 9.89
_cell_volume 1048.5(6)
_computing_cell_refinement 'CAD-4 EXPRESS'
_computing_data_collection 'CAD-4 EXPRESS (Enraf-Nonius, 1994)'
_computing_data_reduction 'XCAD4 (Harms & Wocadlo, 1995)'
_computing_molecular_graphics 'ORTEP-3 for Windows (Farrugia, 1997)'
_computing_publication_material 'WinGX (Farrugia, 1999)'
_computing_structure_refinement 'SHELXL97 (Sheldrick, 1997)'
_computing_structure_solution 'SHELXS97 (Sheldrick, 1997)'
_diffrn_ambient_temperature 293(2)
_diffrn_measured_fraction_theta_full 1.000
_diffrn_measured_fraction_theta_max 1.000
_diffrn_measurement_device_type 'Enraf-Nonius CAD-4'
_diffrn_measurement_method \w/2\q
_diffrn_radiation_monochromator graphite
_diffrn_radiation_source 'fine-focus sealed tube'
_diffrn_radiation_type MoK\a
_diffrn_radiation_wavelength 0.71073
_diffrn_reflns_av_R_equivalents 0.0134
_diffrn_reflns_av_sigmaI/netI 0.0248
_diffrn_reflns_limit_h_max 10
_diffrn_reflns_limit_h_min -10
_diffrn_reflns_limit_k_max 13
_diffrn_reflns_limit_k_min -13
_diffrn_reflns_limit_l_max 13
_diffrn_reflns_limit_l_min -1
_diffrn_reflns_number 4371
_diffrn_reflns_theta_full 25.17
_diffrn_reflns_theta_max 25.17
_diffrn_reflns_theta_min 1.85
_diffrn_standards_decay_% 0.3
_diffrn_standards_interval_time 60
_diffrn_standards_number 3
_exptl_absorpt_coefficient_mu 0.086
_exptl_absorpt_correction_T_max 0.9830
_exptl_absorpt_correction_T_min 0.9746
_exptl_absorpt_correction_type multi-scan
_exptl_absorpt_process_details '(ABSCOR; Higashi, 1995)'
_exptl_crystal_colour Colourless
_exptl_crystal_density_diffrn 1.288
_exptl_crystal_density_method 'not measured'
_exptl_crystal_description Block
_exptl_crystal_F_000 432
_exptl_crystal_size_max 0.30
_exptl_crystal_size_mid 0.30
_exptl_crystal_size_min 0.20
_refine_diff_density_max 0.216
_refine_diff_density_min -0.165
_refine_ls_extinction_coef 0.016(3)
_refine_ls_extinction_expression Fc^*^=kFc[1+0.001xFc^2^\l^3^/sin(2\q)]^-1/4^
_refine_ls_extinction_method SHELXL97
_refine_ls_goodness_of_fit_ref 1.029
_refine_ls_hydrogen_treatment mixed
_refine_ls_matrix_type full
_refine_ls_number_parameters 276
_refine_ls_number_reflns 3762
_refine_ls_number_restraints 0
_refine_ls_restrained_S_all 1.029
_refine_ls_R_factor_all 0.0600
_refine_ls_R_factor_gt 0.0350
_refine_ls_shift/su_max 0.000
_refine_ls_shift/su_mean 0.000
_refine_ls_structure_factor_coef Fsqd
_refine_ls_weighting_details 'calc w = 1/[\s^2^(Fo^2^)+(0.0591P)^2^+0.2187P] where P = (Fo^2^+2Fc^2^)/3'
_refine_ls_weighting_scheme calc
_refine_ls_wR_factor_gt 0.0962
_refine_ls_wR_factor_ref 0.1101
_reflns_number_gt 2707
_reflns_number_total 3762
_reflns_threshold_expression I>2\s(I)
_cod_data_source_file ww6211.cif
_cod_data_source_block I
_cod_depositor_comments
;
The following automatic conversions were performed:
'_symmetry_cell_setting' value 'Triclinic' changed to 'triclinic'
according to '/home/saulius/struct/CIF-dictionaries/cif_core.dic'
dictionary named 'cif_core.dic' version 2.4.1 from 2010-06-29.

Automatic conversion script
Id: cif_fix_enum 1527 2010-12-29 10:47:43Z saulius 

The following automatic conversions were performed:

'_chemical_melting_point' value '363-364' was changed to '363.5(5)' -
the average value was taken and precision was estimated.

Automatic conversion script
Id: cif_fix_values 1646 2011-03-28 12:23:43Z adriana 

The following automatic conversions were performed:

'_chemical_melting_point' value '363-364' was changed to '363.5(5)' -
the average value was taken and precision was
estimated.

'_symmetry_cell_setting' value 'Triclinic' changed to
'triclinic' according to
/home/saulius/struct/CIF-dictionaries/cif_core.dic dictionary named
'cif_core.dic' version 2.4.1 from 2010-06-29.

Automatic conversion script
Id: cif_fix_values 1715 2011-07-08 13:25:40Z adriana 
;
_cod_database_code 2203841

loop_
_symmetry_equiv_pos_as_xyz
'x, y, z'
'-x, -y, -z'

loop_
_atom_site_label
_atom_site_fract_x
_atom_site_fract_y
_atom_site_fract_z
_atom_site_U_iso_or_equiv
_atom_site_adp_type
_atom_site_calc_flag
_atom_site_refinement_flags
_atom_site_occupancy
_atom_site_type_symbol
O1 0.07862(17) -0.08012(10) 0.18620(11) 0.0544(3) Uani d . 1 O
O2 0.41145(15) 0.36852(12) 0.54039(11) 0.0550(4) Uani d . 1 O
N1 0.19904(18) 0.04670(12) 0.06810(12) 0.0438(3) Uani d . 1 N
H1 0.2105 0.1225 0.0674 0.053 Uiso calc R 1 H
N2 0.20689(17) 0.29065(13) 0.65972(11) 0.0436(3) Uani d . 1 N
H2 0.1093 0.2607 0.6613 0.052 Uiso calc R 1 H
N3 0.11635(16) 0.12133(11) 0.27287(11) 0.0376(3) Uani d . 1 N
N4 0.18292(16) 0.23501(11) 0.25272(11) 0.0370(3) Uani d . 1 N
N5 0.19549(16) 0.27138(12) 0.45707(11) 0.0389(3) Uani d . 1 N
N6 0.04710(15) 0.20384(11) 0.47773(11) 0.0363(3) Uani d . 1 N
C1 0.1928(3) -0.36540(19) -0.2120(2) 0.0719(6) Uani d . 1 C
H1A 0.1664 -0.3955 -0.1399 0.108 Uiso calc R 1 H
H1B 0.2716 -0.4150 -0.2683 0.108 Uiso calc R 1 H
H1C 0.0975 -0.3682 -0.2487 0.108 Uiso calc R 1 H
C2 0.2601(2) -0.23589(16) -0.17933(16) 0.0491(4) Uani d . 1 C
C3 0.3876(2) -0.19474(19) -0.25334(17) 0.0568(5) Uani d . 1 C
H3 0.4324 -0.2472 -0.3247 0.068 Uiso calc R 1 H
C4 0.4489(2) -0.0761(2) -0.22181(17) 0.0593(5) Uani d . 1 C
H4 0.5337 -0.0489 -0.2728 0.071 Uiso calc R 1 H
C5 0.3858(2) 0.00239(18) -0.11565(16) 0.0508(4) Uani d . 1 C
H5 0.4288 0.0819 -0.0945 0.061 Uiso calc R 1 H
C6 0.2581(2) -0.03764(15) -0.04054(14) 0.0403(4) Uani d . 1 C
C7 0.1942(2) -0.15579(15) -0.07297(15) 0.0439(4) Uani d . 1 C
H7 0.1067 -0.1820 -0.0235 0.053 Uiso calc R 1 H
C8 0.12655(19) 0.01979(14) 0.17252(14) 0.0387(4) Uani d . 1 C
C9 0.22775(18) 0.30715(14) 0.34718(13) 0.0343(3) Uani d . 1 C
C10 0.01514(18) 0.12486(13) 0.38317(13) 0.0336(3) Uani d . 1 C
C11 -0.1328(2) 0.04228(15) 0.38968(16) 0.0440(4) Uani d . 1 C
H11A -0.1008 -0.0392 0.3835 0.053 Uiso calc R 1 H
H11B -0.1864 0.0391 0.3202 0.053 Uiso calc R 1 H
C12 -0.2512(2) 0.0797(2) 0.50395(19) 0.0616(5) Uani d . 1 C
H12A -0.1985 0.0861 0.5735 0.092 Uiso calc R 1 H
H12B -0.3393 0.0198 0.5038 0.092 Uiso calc R 1 H
H12C -0.2914 0.1572 0.5073 0.092 Uiso calc R 1 H
C13 0.2996(2) 0.43096(14) 0.34029(14) 0.0396(4) Uani d . 1 C
H13A 0.3143 0.4367 0.2563 0.048 Uiso calc R 1 H
H13B 0.4051 0.4409 0.3661 0.048 Uiso calc R 1 H
C14 0.1984(3) 0.53342(16) 0.41736(19) 0.0588(5) Uani d . 1 C
H14A 0.0953 0.5264 0.3902 0.088 Uiso calc R 1 H
H14B 0.2518 0.6101 0.4102 0.088 Uiso calc R 1 H
H14C 0.1838 0.5289 0.5008 0.088 Uiso calc R 1 H
C15 0.2810(2) 0.31588(14) 0.55471(14) 0.0389(4) Uani d . 1 C
C16 0.2770(2) 0.30965(14) 0.76725(14) 0.0385(4) Uani d . 1 C
C17 0.4422(2) 0.31142(15) 0.76542(15) 0.0434(4) Uani d . 1 C
H17 0.5100 0.3011 0.6915 0.052 Uiso calc R 1 H
C18 0.5082(2) 0.32825(15) 0.87179(15) 0.0458(4) Uani d . 1 C
C19 0.4054(3) 0.34149(17) 0.98023(16) 0.0538(5) Uani d . 1 C
H19 0.4474 0.3528 1.0525 0.065 Uiso calc R 1 H
C20 0.2414(3) 0.33812(19) 0.98236(16) 0.0577(5) Uani d . 1 C
H20 0.1737 0.3465 1.0561 0.069 Uiso calc R 1 H
C21 0.1758(2) 0.32243(17) 0.87651(15) 0.0486(4) Uani d . 1 C
H21 0.0647 0.3205 0.8788 0.058 Uiso calc R 1 H
C22 0.6874(2) 0.3290(2) 0.8679(2) 0.0661(6) Uani d . 1 C
H22A 0.7164 0.3746 0.9446 0.099 Uiso calc R 1 H
H22B 0.7407 0.3660 0.8046 0.099 Uiso calc R 1 H
H22C 0.7196 0.2468 0.8521 0.099 Uiso calc R 1 H

loop_
_atom_site_aniso_label
_atom_site_aniso_U_11
_atom_site_aniso_U_22
_atom_site_aniso_U_33
_atom_site_aniso_U_12
_atom_site_aniso_U_13
_atom_site_aniso_U_23
O1 0.0757(9) 0.0349(6) 0.0460(7) -0.0008(6) -0.0024(6) 0.0030(5)
O2 0.0540(8) 0.0715(8) 0.0417(7) -0.0255(6) -0.0168(6) 0.0213(6)
N1 0.0580(9) 0.0365(7) 0.0334(7) 0.0033(6) -0.0051(6) 0.0027(6)
N2 0.0445(8) 0.0554(8) 0.0296(7) -0.0108(6) -0.0085(6) 0.0104(6)
N3 0.0470(8) 0.0323(7) 0.0313(7) -0.0020(6) -0.0063(6) 0.0044(5)
N4 0.0446(8) 0.0344(7) 0.0312(7) -0.0016(6) -0.0050(6) 0.0077(5)
N5 0.0440(8) 0.0427(7) 0.0289(7) -0.0117(6) -0.0082(6) 0.0098(6)
N6 0.0366(7) 0.0385(7) 0.0332(7) -0.0050(5) -0.0055(5) 0.0095(6)
C1 0.0924(17) 0.0541(12) 0.0596(13) 0.0132(11) -0.0166(12) -0.0108(10)
C2 0.0571(11) 0.0496(10) 0.0398(9) 0.0178(8) -0.0155(8) -0.0014(8)
C3 0.0584(12) 0.0696(13) 0.0387(10) 0.0277(10) -0.0061(9) -0.0016(9)
C4 0.0500(11) 0.0814(15) 0.0447(10) 0.0143(10) 0.0007(8) 0.0131(10)
C5 0.0507(11) 0.0555(11) 0.0443(10) 0.0019(8) -0.0085(8) 0.0080(8)
C6 0.0442(9) 0.0449(9) 0.0311(8) 0.0094(7) -0.0101(7) 0.0022(7)
C7 0.0476(10) 0.0468(10) 0.0356(9) 0.0075(7) -0.0096(7) 0.0030(7)
C8 0.0443(9) 0.0348(9) 0.0356(9) 0.0028(7) -0.0115(7) 0.0017(7)
C9 0.0361(8) 0.0372(8) 0.0283(7) 0.0011(6) -0.0038(6) 0.0064(6)
C10 0.0369(8) 0.0332(8) 0.0325(8) 0.0033(6) -0.0085(6) 0.0088(6)
C11 0.0426(9) 0.0422(9) 0.0472(10) -0.0059(7) -0.0127(7) 0.0094(7)
C12 0.0449(10) 0.0732(13) 0.0599(12) -0.0117(9) -0.0003(9) 0.0135(10)
C13 0.0450(9) 0.0395(9) 0.0319(8) -0.0047(7) -0.0013(7) 0.0091(7)
C14 0.0624(12) 0.0423(10) 0.0633(12) -0.0007(9) 0.0077(10) 0.0092(9)
C15 0.0464(10) 0.0384(8) 0.0314(8) -0.0062(7) -0.0095(7) 0.0079(7)
C16 0.0501(10) 0.0355(8) 0.0292(8) -0.0069(7) -0.0082(7) 0.0080(6)
C17 0.0485(10) 0.0484(9) 0.0335(8) 0.0022(7) -0.0037(7) 0.0114(7)
C18 0.0571(11) 0.0423(9) 0.0418(9) 0.0031(8) -0.0140(8) 0.0127(7)
C19 0.0704(13) 0.0605(11) 0.0336(9) 0.0012(9) -0.0172(9) 0.0115(8)
C20 0.0677(13) 0.0738(13) 0.0295(9) 0.0000(10) -0.0023(8) 0.0129(9)
C21 0.0485(10) 0.0579(11) 0.0369(9) -0.0064(8) -0.0043(7) 0.0113(8)
C22 0.0597(13) 0.0831(15) 0.0653(13) 0.0114(11) -0.0207(10) 0.0257(11)

loop_
_atom_type_symbol
_atom_type_description
_atom_type_scat_dispersion_real
_atom_type_scat_dispersion_imag
_atom_type_scat_source
C C 0.0033 0.0016 'International Tables Vol C Tables 4.2.6.8 and 6.1.1.4'
H H 0.0000 0.0000 'International Tables Vol C Tables 4.2.6.8 and 6.1.1.4'
O O 0.0106 0.0060 'International Tables Vol C Tables 4.2.6.8 and 6.1.1.4'
N N 0.0061 0.0033 'International Tables Vol C Tables 4.2.6.8 and 6.1.1.4'

loop_
_geom_angle_atom_site_label_1
_geom_angle_atom_site_label_2
_geom_angle_atom_site_label_3
_geom_angle
_geom_angle_publ_flag
C8 N1 C6 126.42(14) ?
C8 N1 H1 116.8 ?
C6 N1 H1 116.8 ?
C15 N2 C16 125.20(14) ?
C15 N2 H2 117.4 ?
C16 N2 H2 117.4 ?
C10 N3 C8 124.34(13) ?
C10 N3 N4 116.40(10) yes
C8 N3 N4 117.63(12) ?
C9 N4 N3 113.24(12) ?
C15 N5 C9 124.54(13) ?
C15 N5 N6 117.86(12) ?
C9 N5 N6 116.40(10) yes
C10 N6 N5 112.74(12) ?
C2 C1 H1A 109.5 ?
C2 C1 H1B 109.5 ?
H1A C1 H1B 109.5 ?
C2 C1 H1C 109.5 ?
H1A C1 H1C 109.5 ?
H1B C1 H1C 109.5 ?
C3 C2 C7 119.06(17) ?
C3 C2 C1 120.90(17) ?
C7 C2 C1 120.04(18) ?
C4 C3 C2 120.28(17) ?
C4 C3 H3 119.9 ?
C2 C3 H3 119.9 ?
C5 C4 C3 120.67(19) ?
C5 C4 H4 119.7 ?
C3 C4 H4 119.7 ?
C4 C5 C6 119.66(18) ?
C4 C5 H5 120.2 ?
C6 C5 H5 120.2 ?
C7 C6 C5 119.86(16) ?
C7 C6 N1 122.92(16) ?
C5 C6 N1 117.22(15) ?
C6 C7 C2 120.43(17) ?
C6 C7 H7 119.8 ?
C2 C7 H7 119.8 ?
O1 C8 N1 126.43(14) ?
O1 C8 N3 120.10(15) ?
N1 C8 N3 113.40(14) ?
N4 C9 N5 118.44(13) ?
N4 C9 C13 119.45(14) ?
N5 C9 C13 121.88(13) ?
N6 C10 N3 118.82(13) ?
N6 C10 C11 119.94(14) ?
N3 C10 C11 121.16(13) ?
C10 C11 C12 114.40(14) ?
C10 C11 H11A 108.7 ?
C12 C11 H11A 108.7 ?
C10 C11 H11B 108.7 ?
C12 C11 H11B 108.7 ?
H11A C11 H11B 107.6 ?
C11 C12 H12A 109.5 ?
C11 C12 H12B 109.5 ?
H12A C12 H12B 109.5 ?
C11 C12 H12C 109.5 ?
H12A C12 H12C 109.5 ?
H12B C12 H12C 109.5 ?
C9 C13 C14 113.56(14) ?
C9 C13 H13A 108.9 ?
C14 C13 H13A 108.9 ?
C9 C13 H13B 108.9 ?
C14 C13 H13B 108.9 ?
H13A C13 H13B 107.7 ?
C13 C14 H14A 109.5 ?
C13 C14 H14B 109.5 ?
H14A C14 H14B 109.5 ?
C13 C14 H14C 109.5 ?
H14A C14 H14C 109.5 ?
H14B C14 H14C 109.5 ?
O2 C15 N2 125.75(15) ?
O2 C15 N5 120.38(14) ?
N2 C15 N5 113.84(14) ?
C21 C16 C17 119.62(15) ?
C21 C16 N2 118.20(15) ?
C17 C16 N2 122.15(14) ?
C18 C17 C16 121.17(16) ?
C18 C17 H17 119.4 ?
C16 C17 H17 119.4 ?
C19 C18 C17 118.49(17) ?
C19 C18 C22 121.09(17) ?
C17 C18 C22 120.40(17) ?
C20 C19 C18 120.57(17) ?
C20 C19 H19 119.7 ?
C18 C19 H19 119.7 ?
C19 C20 C21 120.94(17) ?
C19 C20 H20 119.5 ?
C21 C20 H20 119.5 ?
C16 C21 C20 119.21(18) ?
C16 C21 H21 120.4 ?
C20 C21 H21 120.4 ?
C18 C22 H22A 109.5 ?
C18 C22 H22B 109.5 ?
H22A C22 H22B 109.5 ?
C18 C22 H22C 109.5 ?
H22A C22 H22C 109.5 ?
H22B C22 H22C 109.5 ?

loop_
_geom_bond_atom_site_label_1
_geom_bond_atom_site_label_2
_geom_bond_distance
_geom_bond_publ_flag
O1 C8 1.2089(19) ?
O2 C15 1.210(2) ?
N1 C8 1.349(2) ?
N1 C6 1.417(2) ?
N1 H1 0.8600 ?
N2 C15 1.351(2) ?
N2 C16 1.415(2) ?
N2 H2 0.8600 ?
N3 C10 1.402(2) yes
N3 C8 1.4084(19) ?
N3 N4 1.418(2) yes
N4 C9 1.273(2) yes
N5 C15 1.394(2) ?
N5 C9 1.400(2) yes
N5 N6 1.425(2) yes
N6 C10 1.272(2) yes
C1 C2 1.506(3) ?
C1 H1A 0.9599 ?
C1 H1B 0.9599 ?
C1 H1C 0.9599 ?
C2 C3 1.381(3) ?
C2 C7 1.393(2) ?
C3 C4 1.380(3) ?
C3 H3 0.9300 ?
C4 C5 1.376(3) ?
C4 H4 0.9300 ?
C5 C6 1.384(2) ?
C5 H5 0.9300 ?
C6 C7 1.383(2) ?
C7 H7 0.9300 ?
C9 C13 1.495(2) ?
C10 C11 1.494(2) ?
C11 C12 1.507(3) ?
C11 H11A 0.9700 ?
C11 H11B 0.9700 ?
C12 H12A 0.9599 ?
C12 H12B 0.9599 ?
C12 H12C 0.9599 ?
C13 C14 1.510(2) ?
C13 H13A 0.9700 ?
C13 H13B 0.9700 ?
C14 H14A 0.9599 ?
C14 H14B 0.9599 ?
C14 H14C 0.9599 ?
C16 C21 1.381(2) ?
C16 C17 1.387(3) ?
C17 C18 1.387(2) ?
C17 H17 0.9300 ?
C18 C19 1.380(3) ?
C18 C22 1.503(3) ?
C19 C20 1.375(3) ?
C19 H19 0.9300 ?
C20 C21 1.381(3) ?
C20 H20 0.9300 ?
C21 H21 0.9300 ?
C22 H22A 0.9599 ?
C22 H22B 0.9599 ?
C22 H22C 0.9599 ?

loop_
_geom_torsion_atom_site_label_1
_geom_torsion_atom_site_label_2
_geom_torsion_atom_site_label_3
_geom_torsion_atom_site_label_4
_geom_torsion
_geom_torsion_publ_flag
C10 N3 N4 C9 40.5(2) yes
C8 N3 N4 C9 -153.41(14) ?
C15 N5 N6 C10 -150.58(15) ?
C9 N5 N6 C10 41.3(2) yes
C7 C2 C3 C4 0.3(3) ?
C1 C2 C3 C4 -179.52(19) ?
C2 C3 C4 C5 1.0(3) ?
C3 C4 C5 C6 -0.9(3) ?
C4 C5 C6 C7 -0.4(3) ?
C4 C5 C6 N1 179.43(17) ?
C8 N1 C6 C7 27.9(3) ?
C8 N1 C6 C5 -151.85(17) ?
C5 C6 C7 C2 1.6(2) ?
N1 C6 C7 C2 -178.18(15) ?
C3 C2 C7 C6 -1.5(3) ?
C1 C2 C7 C6 178.24(17) ?
C6 N1 C8 O1 -11.6(3) ?
C6 N1 C8 N3 165.33(15) ?
C10 N3 C8 O1 -18.7(2) ?
N4 N3 C8 O1 176.42(14) ?
C10 N3 C8 N1 164.13(14) ?
N4 N3 C8 N1 -0.7(2) ?
N3 N4 C9 N5 -5.0(2) ?
N3 N4 C9 C13 -179.65(13) ?
C15 N5 C9 N4 156.59(15) ?
N6 N5 C9 N4 -36.1(2) yes
C15 N5 C9 C13 -28.9(2) ?
N6 N5 C9 C13 138.44(14) ?
N5 N6 C10 N3 -5.61(19) ?
N5 N6 C10 C11 177.53(13) ?
C8 N3 C10 N6 159.68(15) ?
N4 N3 C10 N6 -35.3(2) yes
C8 N3 C10 C11 -23.5(2) ?
N4 N3 C10 C11 141.52(14) ?
N6 C10 C11 C12 13.0(2) ?
N3 C10 C11 C12 -163.83(16) ?
N4 C9 C13 C14 114.72(18) ?
N5 C9 C13 C14 -59.8(2) ?
C16 N2 C15 O2 -7.4(3) ?
C16 N2 C15 N5 170.45(15) ?
C9 N5 C15 O2 -16.6(3) ?
N6 N5 C15 O2 176.30(15) ?
C9 N5 C15 N2 165.48(14) ?
N6 N5 C15 N2 -1.6(2) ?
C15 N2 C16 C21 156.87(16) ?
C15 N2 C16 C17 -25.4(3) ?
C21 C16 C17 C18 -1.3(3) ?
N2 C16 C17 C18 -178.96(15) ?
C16 C17 C18 C19 1.0(3) ?
C16 C17 C18 C22 179.55(17) ?
C17 C18 C19 C20 -0.1(3) ?
C22 C18 C19 C20 -178.63(19) ?
C18 C19 C20 C21 -0.5(3) ?
C17 C16 C21 C20 0.7(3) ?
N2 C16 C21 C20 178.45(17) ?
C19 C20 C21 C16 0.2(3) ?

loop_
_cod_related_entry_id
_cod_related_entry_database
_cod_related_entry_code
1 ChemSpider 9570548
